data_2204709
loop_
_publ_author_name
'Baumer, Vyacheslav N.'
'Shishkin, Oleg V.'
'Ukrainets, Igor V.'
'Sidorenko, Lyudmila V.'
'Samer A. El Kayal'

_publ_section_title
;
 1-Ethyl-4-hydroxyquinolin-2(1<i>H</i>)-one
;
_journal_issue 12
_journal_name_full 'Acta Crystallographica Section E'
_journal_page_first o2356
_journal_page_last o2358
_journal_paper_doi 10.1107/S1600536804029241
_journal_volume 60
_journal_year 2004
_chemical_formula_iupac 'C11 H11 N O2'
_chemical_formula_moiety 'C11 H11 N O2'
_chemical_formula_sum 'C11 H11 N O2'
_chemical_formula_weight 189.21
_space_group_IT_number 19
_symmetry_cell_setting orthorhombic
_symmetry_space_group_name_Hall 'P 2ac 2ab'
_symmetry_space_group_name_H-M 'P 21 21 21'
_audit_creation_method 'WinGX routine CIF_UPDATE'
_cell_angle_alpha 90
_cell_angle_beta 90
_cell_angle_gamma 90
_cell_formula_units_Z 4
_cell_length_a 7.8474(12)
_cell_length_b 8.4660(14)
_cell_length_c 14.033(3)
_cell_measurement_reflns_used 24
_cell_measurement_temperature 293(2)
_cell_measurement_theta_max 12.0
_cell_measurement_theta_min 11.0
_cell_volume 932.3(3)
_computing_cell_refinement P3
_computing_data_collection 'P3 (Siemens,1989)'
_computing_data_reduction 'XDISK and XPREP (Siemens, 1991)'
_computing_molecular_graphics 'XP (Siemens, 1991)'
_computing_publication_material 'WinGX (Farrugia, 1999)'
_computing_structure_refinement 'SHELXL97 (Sheldrick, 1997)'
_computing_structure_solution 'SIR97 (Altomare et al., 1999)'
_diffrn_measured_fraction_theta_full 0.993
_diffrn_measured_fraction_theta_max 0.993
_diffrn_measurement_device 'Siemens P3/PC'
_diffrn_measurement_method 2\q/\q
_diffrn_radiation_type MoK\a
_diffrn_radiation_wavelength 0.71073
_diffrn_reflns_av_R_equivalents 0.016
_diffrn_reflns_limit_h_max 9
_diffrn_reflns_limit_h_min 0
_diffrn_reflns_limit_k_max 10
_diffrn_reflns_limit_k_min 0
_diffrn_reflns_limit_l_max 17
_diffrn_reflns_limit_l_min 0
_diffrn_reflns_number 1226
_diffrn_reflns_theta_full 26.45
_diffrn_reflns_theta_max 26.45
_diffrn_reflns_theta_min 2.81
_diffrn_standards_decay_% 1
_diffrn_standards_interval_count 98
_diffrn_standards_number 2
_exptl_absorpt_coefficient_mu 0.094
_exptl_absorpt_correction_type none
_exptl_crystal_colour colourless
_exptl_crystal_density_diffrn 1.348
_exptl_crystal_density_meas ?
_exptl_crystal_density_method .
_exptl_crystal_description polyhedron
_exptl_crystal_F_000 400
_exptl_crystal_size_max 0.35
_exptl_crystal_size_mid 0.3
_exptl_crystal_size_min 0.3
_refine_diff_density_max 0.13
_refine_diff_density_min -0.13
_refine_ls_extinction_method none
_refine_ls_goodness_of_fit_ref 0.97
_refine_ls_hydrogen_treatment constr
_refine_ls_matrix_type full
_refine_ls_number_parameters 127
_refine_ls_number_reflns 1131
_refine_ls_number_restraints 0
_refine_ls_restrained_S_all 0.97
_refine_ls_R_factor_gt 0.036
_refine_ls_shift/esd_max 0.000
_refine_ls_shift/su_max 0.000
_refine_ls_structure_factor_coef Fsqd
_refine_ls_weighting_details 'calc w = 1/[\s^2^(Fo^2^)+(0.0774P)^2^] where P = (Fo^2^+2Fc^2^)/3'
_refine_ls_weighting_scheme calc
_refine_ls_wR_factor_ref 0.103
_reflns_number_gt 974
_reflns_number_total 1131
_reflns_threshold_expression I>2\s(I)
_cod_data_source_file hg6109.cif
_cod_data_source_block I
_cod_database_code 2204709

loop_
_symmetry_equiv_pos_as_xyz
'x, y, z'
'-x+1/2, -y, z+1/2'
'-x, y+1/2, -z+1/2'
'x+1/2, -y+1/2, -z'

loop_
_atom_site_label
_atom_site_fract_x
_atom_site_fract_y
_atom_site_fract_z
_atom_site_U_iso_or_equiv
_atom_site_adp_type
_atom_site_calc_flag
_atom_site_refinement_flags
_atom_site_occupancy
_atom_site_type_symbol
O1 0.53866(18) 1.11314(17) 0.13981(9) 0.0505(4) Uani d . 1 O
O2 0.74016(19) 0.62483(17) 0.26303(10) 0.0541(4) Uani d . 1 O
H2 0.6473 0.6219 0.2898 0.065 Uiso calc R 1 H
N1 0.79890(18) 1.02257(18) 0.09523(10) 0.0369(4) Uani d . 1 N
C2 0.6498(2) 1.0060(2) 0.14664(13) 0.0388(4) Uani d . 1 C
C3 0.6284(2) 0.8687(2) 0.20415(13) 0.0401(4) Uani d . 1 C
H3 0.5275 0.8556 0.2379 0.048 Uiso calc R 1 H
C4 0.7513(2) 0.7569(2) 0.21091(12) 0.0376(4) Uani d . 1 C
C4A 0.9112(2) 0.7775(2) 0.16043(12) 0.0339(4) Uani d . 1 C
C5 1.0444(3) 0.6677(2) 0.16819(13) 0.0416(4) Uani d . 1 C
H5 1.0304 0.5783 0.2059 0.05 Uiso calc R 1 H
C6 1.1953(3) 0.6910(3) 0.12064(14) 0.0469(5) Uani d . 1 C
H6 1.2831 0.6179 0.1263 0.056 Uiso calc R 1 H
C7 1.2161(3) 0.8242(3) 0.06404(14) 0.0467(5) Uani d . 1 C
H7 1.3183 0.8397 0.0318 0.056 Uiso calc R 1 H
C8 1.0876(2) 0.9334(2) 0.05499(14) 0.0421(5) Uani d . 1 C
H8 1.1038 1.0219 0.0168 0.051 Uiso calc R 1 H
C8A 0.9317(2) 0.9127(2) 0.10297(12) 0.0341(4) Uani d . 1 C
C9 0.8166(3) 1.1655(2) 0.03641(14) 0.0423(5) Uani d . 1 C
H9A 0.7058 1.1946 0.0113 0.051 Uiso calc R 1 H
H9B 0.8907 1.1426 -0.0172 0.051 Uiso calc R 1 H
C10 0.8888(3) 1.3028(2) 0.09170(16) 0.0495(5) Uani d . 1 C
H10A 0.8996 1.3927 0.0504 0.074 Uiso calc R 1 H
H10B 0.9989 1.2749 0.1163 0.074 Uiso calc R 1 H
H10C 0.8139 1.3283 0.1436 0.074 Uiso calc R 1 H

loop_
_atom_site_aniso_label
_atom_site_aniso_U_11
_atom_site_aniso_U_22
_atom_site_aniso_U_33
_atom_site_aniso_U_12
_atom_site_aniso_U_13
_atom_site_aniso_U_23
O1 0.0455(7) 0.0487(8) 0.0572(8) 0.0119(7) 0.0070(7) 0.0034(7)
O2 0.0469(8) 0.0493(8) 0.0661(8) 0.0001(7) 0.0127(7) 0.0212(8)
N1 0.0367(7) 0.0356(8) 0.0383(7) 0.0008(7) 0.0023(6) 0.0010(7)
C2 0.0367(9) 0.0375(9) 0.0422(9) -0.0006(8) 0.0007(7) -0.0051(9)
C3 0.0331(8) 0.0449(10) 0.0423(9) -0.0035(9) 0.0067(8) 0.0003(8)
C4 0.0405(9) 0.0354(9) 0.0368(8) -0.0052(9) -0.0003(7) 0.0000(8)
C4A 0.0362(9) 0.0316(8) 0.0338(8) -0.0043(7) -0.0008(7) -0.0042(7)
C5 0.0477(10) 0.0363(9) 0.0408(8) 0.0026(9) -0.0014(9) -0.0016(8)
C6 0.0414(10) 0.0456(10) 0.0538(11) 0.0097(10) 0.0030(9) -0.0086(9)
C7 0.0417(10) 0.0486(11) 0.0498(10) -0.0008(9) 0.0127(9) -0.0089(10)
C8 0.0453(10) 0.0368(10) 0.0444(9) -0.0054(9) 0.0097(8) -0.0053(8)
C8A 0.0378(9) 0.0336(9) 0.0309(8) -0.0032(8) 0.0002(7) -0.0074(7)
C9 0.0441(10) 0.0405(10) 0.0425(9) 0.0026(9) 0.0027(9) 0.0074(8)
C10 0.0546(11) 0.0391(10) 0.0548(11) -0.0016(10) 0.0017(11) 0.0026(10)

loop_
_atom_type_symbol
_atom_type_description
_atom_type_scat_dispersion_real
_atom_type_scat_dispersion_imag
_atom_type_scat_source
C C 0.0033 0.0016 'International Tables Vol C Tables 4.2.6.8 and 6.1.1.4'
H H 0 0 'International Tables Vol C Tables 4.2.6.8 and 6.1.1.4'
N N 0.0061 0.0033 'International Tables Vol C Tables 4.2.6.8 and 6.1.1.4'
O O 0.0106 0.006 'International Tables Vol C Tables 4.2.6.8 and 6.1.1.4'

loop_
_geom_angle_atom_site_label_1
_geom_angle_atom_site_label_2
_geom_angle_atom_site_label_3
_geom_angle
_geom_angle_publ_flag
C4 O2 H2 109.5 no
C2 N1 C8A 121.46(15) yes
C2 N1 C9 117.17(15) yes
C8A N1 C9 121.27(14) yes
O1 C2 N1 118.20(16) yes
O1 C2 C3 123.22(17) yes
N1 C2 C3 118.58(16) yes
C4 C3 C2 121.75(17) yes
C4 C3 H3 119.1 no
C2 C3 H3 119.1 no
O2 C4 C3 125.16(17) yes
O2 C4 C4A 115.04(16) yes
C3 C4 C4A 119.80(16) yes
C5 C4A C8A 119.80(16) no
C5 C4A C4 121.80(16) no
C8A C4A C4 118.40(16) no
C6 C5 C4A 120.64(18) no
C6 C5 H5 119.7 no
C4A C5 H5 119.7 no
C5 C6 C7 119.72(19) no
C5 C6 H6 120.1 no
C7 C6 H6 120.1 no
C8 C7 C6 120.87(18) no
C8 C7 H7 119.6 no
C6 C7 H7 119.6 no
C7 C8 C8A 120.64(18) no
C7 C8 H8 119.7 no
C8A C8 H8 119.7 no
N1 C8A C8 121.77(16) no
N1 C8A C4A 119.90(15) no
C8 C8A C4A 118.33(17) no
N1 C9 C10 112.39(15) no
N1 C9 H9A 109.1 no
C10 C9 H9A 109.1 no
N1 C9 H9B 109.1 no
C10 C9 H9B 109.1 no
H9A C9 H9B 107.9 no
C9 C10 H10A 109.5 no
C9 C10 H10B 109.5 no
H10A C10 H10B 109.5 no
C9 C10 H10C 109.5 no
H10A C10 H10C 109.5 no
H10B C10 H10C 109.5 no

loop_
_geom_bond_atom_site_label_1
_geom_bond_atom_site_label_2
_geom_bond_distance
_geom_bond_publ_flag
O1 C2 1.262(2) yes
O2 C4 1.339(2) yes
O2 H2 0.82 no
N1 C2 1.382(2) yes
N1 C8A 1.402(2) yes
N1 C9 1.471(2) yes
C2 C3 1.425(3) yes
C3 C4 1.355(3) yes
C3 H3 0.93 no
C4 C4A 1.452(2) yes
C4A C5 1.403(3) yes
C4A C8A 1.409(2) yes
C5 C6 1.373(3) no
C5 H5 0.93 no
C6 C7 1.389(3) no
C6 H6 0.93 no
C7 C8 1.374(3) no
C7 H7 0.93 no
C8 C8A 1.407(3) no
C8 H8 0.93 no
C9 C10 1.509(3) no
C9 H9A 0.97 no
C9 H9B 0.97 no
C10 H10A 0.96 no
C10 H10B 0.96 no
C10 H10C 0.96 no

loop_
_geom_hbond_atom_site_label_D
_geom_hbond_atom_site_label_H
_geom_hbond_atom_site_label_A
_geom_hbond_site_symmetry_A
_geom_hbond_distance_DH
_geom_hbond_distance_HA
_geom_hbond_distance_DA
_geom_hbond_angle_DHA
_geom_hbond_publ_flag
O2 H2 O1 3_645 0.82 1.76 2.580(2) 173 no

loop_
_geom_torsion_atom_site_label_1
_geom_torsion_atom_site_label_2
_geom_torsion_atom_site_label_3
_geom_torsion_atom_site_label_4
_geom_torsion
_geom_torsion_publ_flag
C8A N1 C2 O1 176.66(16) yes
C9 N1 C2 O1 0.3(2) yes
C8A N1 C2 C3 -3.8(2) yes
C9 N1 C2 C3 179.85(16) yes
O1 C2 C3 C4 -179.11(18) no
N1 C2 C3 C4 1.3(3) no
C2 C3 C4 O2 -179.71(17) yes
C2 C3 C4 C4A 1.5(3) yes
O2 C4 C4A C5 -1.4(2) no
C3 C4 C4A C5 177.55(17) no
O2 C4 C4A C8A 179.17(15) no
C3 C4 C4A C8A -1.9(2) no
C8A C4A C5 C6 0.3(3) no
C4 C4A C5 C6 -179.17(17) no
C4A C5 C6 C7 -0.2(3) no
C5 C6 C7 C8 0.1(3) no
C6 C7 C8 C8A 0.0(3) no
C2 N1 C8A C8 -176.36(16) no
C9 N1 C8A C8 -0.1(2) no
C2 N1 C8A C4A 3.3(2) no
C9 N1 C8A C4A 179.57(15) no
C7 C8 C8A N1 179.76(16) no
C7 C8 C8A C4A 0.1(3) no
C5 C4A C8A N1 -179.91(16) no
C4 C4A C8A N1 -0.4(2) no
C5 C4A C8A C8 -0.2(2) no
C4 C4A C8A C8 179.25(16) no
C2 N1 C9 C10 86.8(2) no
C8A N1 C9 C10 -89.6(2) no

loop_
_cod_related_entry_id
_cod_related_entry_database
_cod_related_entry_code
1 ChemSpider 10483597
